data_7245257
loop_
_publ_author_name
'Bolla, Geetha'
'Guo, Junfeng'
'Zhao, Huijuan'
'Lv, Shaokai'
'Liu, Jie'
'Li, Yang'
'Zhen, Yonggang'
'Liao, Qing'
'Wang, Xinran'
'Fu, Hongbing'
'Dong, Huanli'
'Wang, Zongrui'
'Wang, Zhaohui'
'Hu, Wenping'

_publ_section_title
;
 Pyridyl substitution at the 2,6-positions of anthracene toward crystal
 polymorphs with distinct optical characteristics
;
_journal_name_full CrystEngComm
_journal_paper_doi 10.1039/D2CE00899H
_journal_year 2022
_chemical_formula_moiety 'C24 H16 N2'
_chemical_formula_sum 'C24 H16 N2'
_chemical_formula_weight 332.39
_chemical_melting_point 559
_space_group_crystal_system monoclinic
_space_group_IT_number 14
_space_group_name_Hall '-P 2ybc'
_space_group_name_H-M_alt 'P 1 21/c 1'
_atom_sites_solution_hydrogens geom
_audit_block_doi 10.5517/ccdc.csd.cc2bqs0w
_audit_creation_date 2022-07-18
_audit_creation_method
;
Olex2 1.3
(compiled 2020.11.12 svn.r5f609507 for OlexSys, GUI svn.r6408)
;
_audit_update_record
;
2022-07-18 deposited with the CCDC.	2022-07-25 downloaded from the CCDC.
;
_cell_angle_alpha 90
_cell_angle_beta 90.97(3)
_cell_angle_gamma 90
_cell_formula_units_Z 2
_cell_length_a 3.7587(8)
_cell_length_b 11.009(2)
_cell_length_c 19.568(4)
_cell_measurement_reflns_used 177
_cell_measurement_temperature 173(2)
_cell_measurement_theta_max 27.4855
_cell_measurement_theta_min 1.0405
_cell_volume 809.6(3)
_computing_molecular_graphics 'Olex2 1.3 (Dolomanov et al., 2009)'
_computing_publication_material 'Olex2 1.3 (Dolomanov et al., 2009)'
_computing_structure_refinement 'XL  (Sheldrick, 2008)'
_computing_structure_solution 'SHELXS-97 (Sheldrick, 1990)'
_diffrn_ambient_temperature 173.0
_diffrn_measured_fraction_theta_full 0.965
_diffrn_measured_fraction_theta_max 0.965
_diffrn_measurement_device_type 'multiwire proportional'
_diffrn_measurement_method 'phi and omega scans'
_diffrn_radiation_monochromator graphite
_diffrn_radiation_type MoK\a
_diffrn_radiation_wavelength 0.71073
_diffrn_reflns_av_R_equivalents 0.0395
_diffrn_reflns_av_unetI/netI 0.0234
_diffrn_reflns_Laue_measured_fraction_full 0.965
_diffrn_reflns_Laue_measured_fraction_max 0.965
_diffrn_reflns_limit_h_max 4
_diffrn_reflns_limit_h_min -4
_diffrn_reflns_limit_k_max 14
_diffrn_reflns_limit_k_min -14
_diffrn_reflns_limit_l_max 25
_diffrn_reflns_limit_l_min -25
_diffrn_reflns_number 8767
_diffrn_reflns_point_group_measured_fraction_full 0.965
_diffrn_reflns_point_group_measured_fraction_max 0.965
_diffrn_reflns_theta_full 25.242
_diffrn_reflns_theta_max 27.483
_diffrn_reflns_theta_min 2.082
_exptl_absorpt_coefficient_mu 0.080
_exptl_absorpt_correction_type none
_exptl_crystal_colour yellow
_exptl_crystal_density_diffrn 1.364
_exptl_crystal_density_method 'not measured'
_exptl_crystal_description needle
_exptl_crystal_F_000 348
_exptl_crystal_size_max 0.2
_exptl_crystal_size_mid 0.18
_exptl_crystal_size_min 0.18
_refine_diff_density_max 0.291
_refine_diff_density_min -0.158
_refine_diff_density_rms 0.036
_refine_ls_extinction_method none
_refine_ls_goodness_of_fit_ref 1.107
_refine_ls_hydrogen_treatment constr
_refine_ls_matrix_type full
_refine_ls_number_parameters 118
_refine_ls_number_reflns 1786
_refine_ls_number_restraints 0
_refine_ls_restrained_S_all 1.107
_refine_ls_R_factor_all 0.0469
_refine_ls_R_factor_gt 0.0453
_refine_ls_shift/su_max 0.000
_refine_ls_shift/su_mean 0.000
_refine_ls_structure_factor_coef Fsqd
_refine_ls_weighting_details 'w=1/[\s^2^(Fo^2^)+(0.0428P)^2^+0.2820P] where P=(Fo^2^+2Fc^2^)/3'
_refine_ls_weighting_scheme calc
_refine_ls_wR_factor_gt 0.1036
_refine_ls_wR_factor_ref 0.1047
_reflns_Friedel_coverage 0.000
_reflns_number_gt 1746
_reflns_number_total 1786
_reflns_threshold_expression 'I > 2\s(I)'
_cod_data_source_file d2ce00899h2.cif
_cod_data_source_block mx5178
_cod_database_code 7245257
_shelx_shelxl_version_number 2016/6
_shelx_space_group_comment
;
The symmetry employed for this shelxl refinement is uniquely defined
by the following loop, which should always be used as a source of
symmetry information in preference to the above space-group names.
They are only intended as comments.
;
_olex2_refinement_description
;
1. Fixed Uiso
 At 1.2 times of:
  All C(H) groups
2.a Aromatic/amide H refined with riding coordinates:
 C11(H11), C12(H12), C7(H7), C8(H8), C5(H5), C2(H2), C25(H25), C3(H3)
;
_olex2_submission_special_instructions 'No special instructions were received'

loop_
_space_group_symop_operation_xyz
'x, y, z'
'-x, y+1/2, -z+1/2'
'-x, -y, -z'
'x, -y-1/2, z-1/2'

loop_
_atom_site_label
_atom_site_type_symbol
_atom_site_fract_x
_atom_site_fract_y
_atom_site_fract_z
_atom_site_U_iso_or_equiv
_atom_site_adp_type
_atom_site_occupancy
_atom_site_site_symmetry_order
_atom_site_calc_flag
_atom_site_refinement_flags_posn
_atom_site_refinement_flags_adp
_atom_site_refinement_flags_occupancy
_atom_site_disorder_assembly
_atom_site_disorder_group
C11 C 0.1081(3) 0.17836(10) 0.10328(6) 0.0217(3) Uani 1 1 d . . . . .
H11 H 0.057131 0.159979 0.149524 0.026 Uiso 1 1 calc R U . . .
C10 C 0.0526(3) 0.08789(10) 0.05203(6) 0.0202(3) Uani 1 1 d . . . . .
C9 C 0.1344(3) 0.11528(10) -0.01769(6) 0.0206(3) Uani 1 1 d . . . . .
C12 C -0.0807(3) -0.02693(10) 0.06787(6) 0.0218(3) Uani 1 1 d . . . . .
H12 H -0.136187 -0.045272 0.113919 0.026 Uiso 1 1 calc R U . . .
C7 C 0.3133(3) 0.31800(11) 0.01730(6) 0.0235(3) Uani 1 1 d . . . . .
H7 H 0.399079 0.396449 0.005835 0.028 Uiso 1 1 calc R U . . .
C6 C 0.2338(3) 0.29133(11) 0.08693(6) 0.0216(3) Uani 1 1 d . . . . .
C8 C 0.2690(3) 0.23375(11) -0.03276(6) 0.0236(3) Uani 1 1 d . . . . .
H8 H 0.328209 0.253671 -0.078418 0.028 Uiso 1 1 calc R U . . .
C1 C 0.2871(3) 0.38508(10) 0.14040(6) 0.0219(3) Uani 1 1 d . . . . .
C5 C 0.4278(3) 0.35587(11) 0.20468(6) 0.0252(3) Uani 1 1 d . . . . .
H5 H 0.491993 0.274484 0.215313 0.030 Uiso 1 1 calc R U . . .
N1 N 0.3818(3) 0.56307(10) 0.24274(6) 0.0322(3) Uani 1 1 d . . . . .
C2 C 0.1980(3) 0.50656(11) 0.12877(7) 0.0261(3) Uani 1 1 d . . . . .
H2 H 0.106022 0.531774 0.085540 0.031 Uiso 1 1 calc R U . . .
C25 C 0.4728(3) 0.44676(12) 0.25276(7) 0.0290(3) Uani 1 1 d . . . . .
H25 H 0.575065 0.425271 0.295813 0.035 Uiso 1 1 calc R U . . .
C3 C 0.2459(4) 0.58969(12) 0.18121(7) 0.0309(3) Uani 1 1 d . . . . .
H3 H 0.176958 0.671416 0.172733 0.037 Uiso 1 1 calc R U . . .

loop_
_atom_site_aniso_label
_atom_site_aniso_U_11
_atom_site_aniso_U_22
_atom_site_aniso_U_33
_atom_site_aniso_U_23
_atom_site_aniso_U_13
_atom_site_aniso_U_12
C11 0.0218(6) 0.0217(6) 0.0215(5) -0.0004(4) 0.0005(4) 0.0004(4)
C10 0.0176(5) 0.0205(6) 0.0224(6) 0.0001(4) -0.0001(4) 0.0008(4)
C9 0.0181(5) 0.0196(5) 0.0240(6) 0.0016(4) 0.0006(4) -0.0003(4)
C12 0.0226(6) 0.0228(6) 0.0200(5) 0.0026(4) 0.0021(4) -0.0010(4)
C7 0.0251(6) 0.0179(5) 0.0274(6) 0.0023(4) 0.0004(5) -0.0037(4)
C6 0.0195(5) 0.0205(6) 0.0247(6) -0.0007(4) -0.0011(4) 0.0009(4)
C8 0.0259(6) 0.0218(6) 0.0232(6) 0.0035(4) 0.0022(4) -0.0018(4)
C1 0.0193(5) 0.0210(6) 0.0254(6) -0.0012(4) 0.0019(4) -0.0027(4)
C5 0.0249(6) 0.0235(6) 0.0270(6) 0.0008(5) 0.0007(5) 0.0004(4)
N1 0.0352(6) 0.0281(6) 0.0333(6) -0.0080(5) 0.0024(5) -0.0035(5)
C2 0.0276(6) 0.0228(6) 0.0278(6) 0.0017(5) -0.0003(5) -0.0005(5)
C25 0.0290(6) 0.0325(7) 0.0254(6) -0.0030(5) 0.0004(5) -0.0021(5)
C3 0.0343(7) 0.0206(6) 0.0379(7) -0.0029(5) 0.0030(5) 0.0003(5)

loop_
_atom_type_symbol
_atom_type_description
_atom_type_scat_dispersion_real
_atom_type_scat_dispersion_imag
_atom_type_scat_source
C C 0.0033 0.0016 'International Tables Vol C Tables 4.2.6.8 and 6.1.1.4'
H H 0.0000 0.0000 'International Tables Vol C Tables 4.2.6.8 and 6.1.1.4'
N N 0.0061 0.0033 'International Tables Vol C Tables 4.2.6.8 and 6.1.1.4'

loop_
_geom_angle_atom_site_label_1
_geom_angle_atom_site_label_2
_geom_angle_atom_site_label_3
_geom_angle
_geom_angle_site_symmetry_1
_geom_angle_site_symmetry_3
_geom_angle_publ_flag
C10 C11 H11 119.4 . . ?
C6 C11 H11 119.4 . . ?
C6 C11 C10 121.11(11) . . ?
C11 C10 C9 119.37(10) . . ?
C12 C10 C11 121.66(11) . . ?
C12 C10 C9 118.97(11) . . ?
C12 C9 C10 119.47(10) 3 . ?
C12 C9 C8 122.54(11) 3 . ?
C8 C9 C10 117.98(11) . . ?
C10 C12 H12 119.2 . . ?
C9 C12 C10 121.55(11) 3 . ?
C9 C12 H12 119.2 3 . ?
C6 C7 H7 119.3 . . ?
C8 C7 H7 119.3 . . ?
C8 C7 C6 121.48(11) . . ?
C11 C6 C7 119.15(11) . . ?
C11 C6 C1 120.72(11) . . ?
C7 C6 C1 120.13(10) . . ?
C9 C8 H8 119.6 . . ?
C7 C8 C9 120.89(11) . . ?
C7 C8 H8 119.6 . . ?
C5 C1 C6 121.44(11) . . ?
C5 C1 C2 117.01(11) . . ?
C2 C1 C6 121.54(11) . . ?
C1 C5 H5 120.4 . . ?
C25 C5 C1 119.18(12) . . ?
C25 C5 H5 120.4 . . ?
C3 N1 C25 115.83(11) . . ?
C1 C2 H2 120.5 . . ?
C3 C2 C1 118.99(12) . . ?
C3 C2 H2 120.5 . . ?
C5 C25 H25 117.8 . . ?
N1 C25 C5 124.39(12) . . ?
N1 C25 H25 117.8 . . ?
N1 C3 C2 124.56(12) . . ?
N1 C3 H3 117.7 . . ?
C2 C3 H3 117.7 . . ?

loop_
_geom_bond_atom_site_label_1
_geom_bond_atom_site_label_2
_geom_bond_distance
_geom_bond_site_symmetry_2
_geom_bond_publ_flag
C11 H11 0.9500 . ?
C11 C10 1.4261(16) . ?
C11 C6 1.3701(16) . ?
C10 C9 1.4357(17) . ?
C10 C12 1.3965(16) . ?
C9 C12 1.3943(16) 3 ?
C9 C8 1.4315(16) . ?
C12 H12 0.9500 . ?
C7 H7 0.9500 . ?
C7 C6 1.4304(17) . ?
C7 C8 1.3572(17) . ?
C6 C1 1.4808(16) . ?
C8 H8 0.9500 . ?
C1 C5 1.3938(17) . ?
C1 C2 1.3964(17) . ?
C5 H5 0.9500 . ?
C5 C25 1.3818(17) . ?
N1 C25 1.3388(18) . ?
N1 C3 1.3328(18) . ?
C2 H2 0.9500 . ?
C2 C3 1.3843(18) . ?
C25 H25 0.9500 . ?
C3 H3 0.9500 . ?

loop_
_geom_torsion_atom_site_label_1
_geom_torsion_atom_site_label_2
_geom_torsion_atom_site_label_3
_geom_torsion_atom_site_label_4
_geom_torsion
_geom_torsion_site_symmetry_1
_geom_torsion_site_symmetry_2
_geom_torsion_site_symmetry_3
_geom_torsion_site_symmetry_4
_geom_torsion_publ_flag
C11 C10 C9 C12 179.91(10) . . . 3 ?
C11 C10 C9 C8 -0.11(16) . . . . ?
C11 C10 C12 C9 -179.91(10) . . . 3 ?
C11 C6 C1 C5 40.29(17) . . . . ?
C11 C6 C1 C2 -139.55(12) . . . . ?
C10 C11 C6 C7 -0.61(17) . . . . ?
C10 C11 C6 C1 179.38(10) . . . . ?
C10 C9 C8 C7 -0.87(17) . . . . ?
C9 C10 C12 C9 0.29(18) . . . 3 ?
C12 C10 C9 C12 -0.28(18) . . . 3 ?
C12 C10 C9 C8 179.70(10) . . . . ?
C12 C9 C8 C7 179.11(11) 3 . . . ?
C7 C6 C1 C5 -139.72(12) . . . . ?
C7 C6 C1 C2 40.44(16) . . . . ?
C6 C11 C10 C9 0.84(17) . . . . ?
C6 C11 C10 C12 -178.96(11) . . . . ?
C6 C7 C8 C9 1.13(18) . . . . ?
C6 C1 C5 C25 179.91(11) . . . . ?
C6 C1 C2 C3 178.46(11) . . . . ?
C8 C7 C6 C11 -0.38(17) . . . . ?
C8 C7 C6 C1 179.63(11) . . . . ?
C1 C5 C25 N1 1.7(2) . . . . ?
C1 C2 C3 N1 1.9(2) . . . . ?
C5 C1 C2 C3 -1.38(17) . . . . ?
C2 C1 C5 C25 -0.25(17) . . . . ?
C25 N1 C3 C2 -0.5(2) . . . . ?
C3 N1 C25 C5 -1.3(2) . . . . ?
